data_7045458
loop_
_publ_author_name
'Mondal, Amit Kumar'
'Sundararajan, Mahesh'
'Konar, Sanjit'

_publ_section_title
;
 A new series of tetrahedral Co(ii) complexes [CoLX<sub>2</sub>] (X = NCS,
 Cl, Br, I) manifesting single-ion magnet features.
;
_journal_issue 11
_journal_name_full 'Dalton transactions (Cambridge, England : 2003)'
_journal_page_first 3745
_journal_page_last 3754
_journal_paper_doi 10.1039/c7dt04007e
_journal_volume 47
_journal_year 2018
_chemical_formula_moiety 'C41 H32 Co N2 O P2 S2'
_chemical_formula_sum 'C41 H32 Co N2 O P2 S2'
_chemical_formula_weight 753.68
_space_group_crystal_system triclinic
_space_group_IT_number 2
_space_group_name_Hall '-P 1'
_space_group_name_H-M_alt 'P -1'
_symmetry_space_group_name_Hall '-P 1'
_symmetry_space_group_name_H-M 'P -1'
_atom_sites_solution_hydrogens geom
_audit_creation_method SHELXL-2014/6
_audit_update_record
;
2016-03-08 deposited with the CCDC.
2018-01-30 downloaded from the CCDC.
;
_cell_angle_alpha 90.493(4)
_cell_angle_beta 101.033(4)
_cell_angle_gamma 99.395(4)
_cell_formula_units_Z 2
_cell_length_a 9.5642(8)
_cell_length_b 10.6421(9)
_cell_length_c 18.4548(16)
_cell_measurement_reflns_used 9531
_cell_measurement_temperature 177(2)
_cell_measurement_theta_max 30.06
_cell_measurement_theta_min 2.66
_cell_volume 1817.4(3)
_computing_cell_refinement 'Bruker SAINT'
_computing_data_collection 'Bruker APEX2'
_computing_data_reduction 'Bruker SAINT'
_computing_molecular_graphics 'Bruker SHELXTL'
_computing_publication_material 'Bruker SHELXTL'
_computing_structure_refinement 'SHELXL-2014/6 (Sheldrick, 2014)'
_computing_structure_solution 'SHELXS-97 (Sheldrick 2008)'
_diffrn_ambient_temperature 177(2)
_diffrn_measured_fraction_theta_full 0.994
_diffrn_measured_fraction_theta_max 0.991
_diffrn_measurement_device_type 'Bruker APEX-II CCD'
_diffrn_measurement_method '\f and \w scans'
_diffrn_radiation_type MoK\a
_diffrn_radiation_wavelength 0.71073
_diffrn_reflns_av_R_equivalents 0.0870
_diffrn_reflns_av_unetI/netI 0.0756
_diffrn_reflns_Laue_measured_fraction_full 0.994
_diffrn_reflns_Laue_measured_fraction_max 0.991
_diffrn_reflns_limit_h_max 12
_diffrn_reflns_limit_h_min -12
_diffrn_reflns_limit_k_max 14
_diffrn_reflns_limit_k_min -14
_diffrn_reflns_limit_l_max 24
_diffrn_reflns_limit_l_min -24
_diffrn_reflns_number 35991
_diffrn_reflns_point_group_measured_fraction_full 0.994
_diffrn_reflns_point_group_measured_fraction_max 0.991
_diffrn_reflns_theta_full 25.242
_diffrn_reflns_theta_max 28.280
_diffrn_reflns_theta_min 2.201
_exptl_absorpt_coefficient_mu 0.711
_exptl_absorpt_correction_T_max 0.889
_exptl_absorpt_correction_T_min 0.860
_exptl_absorpt_correction_type multi-scan
_exptl_absorpt_process_details MULTI-SCAN
_exptl_crystal_colour red
_exptl_crystal_density_diffrn 1.377
_exptl_crystal_description block
_exptl_crystal_F_000 778.0
_exptl_crystal_size_max 0.50
_exptl_crystal_size_mid 0.19
_exptl_crystal_size_min 0.15
_refine_diff_density_max 0.547
_refine_diff_density_min -0.754
_refine_diff_density_rms 0.133
_refine_ls_extinction_method none
_refine_ls_goodness_of_fit_ref 1.073
_refine_ls_hydrogen_treatment constr
_refine_ls_matrix_type full
_refine_ls_number_parameters 444
_refine_ls_number_reflns 8946
_refine_ls_number_restraints 0
_refine_ls_restrained_S_all 1.073
_refine_ls_R_factor_all 0.0860
_refine_ls_R_factor_gt 0.0479
_refine_ls_shift/su_max 0.001
_refine_ls_shift/su_mean 0.000
_refine_ls_structure_factor_coef Fsqd
_refine_ls_weighting_details 'w=1/[\s^2^(Fo^2^)+(0.0598P)^2^] where P=(Fo^2^+2Fc^2^)/3'
_refine_ls_weighting_scheme calc
_refine_ls_wR_factor_gt 0.1080
_refine_ls_wR_factor_ref 0.1251
_reflns_Friedel_coverage 0.000
_reflns_number_gt 6267
_reflns_number_total 8946
_reflns_threshold_expression 'I > 2\s(I)'
_cod_data_source_file c7dt04007e2.cif
_cod_data_source_block Co-NCS_complex
_cod_depositor_comments
;
The following automatic conversions were performed:

'_exptl_absorpt_correction_type' value 'MULTI-SCAN' changed to
'multi-scan' according to
/home/data/users/saulius/crontab/automatic-downloads/rss-feeds/RSC/lib/dictionaries/cif_core.dic
dictionary named 'cif_core.dic' version 2.4.2 from 2011-04-26.

Automatic conversion script
Id: cif_fix_values 4973 2017-02-22 13:04:09Z antanas 

 Adding full bibliography for 7045457--7045459.cif.
;
_cod_database_code 7045458
_shelx_space_group_comment
;
The symmetry employed for this shelxl refinement is uniquely defined
by the following loop, which should always be used as a source of
symmetry information in preference to the above space-group names.
They are only intended as comments.
;
_shelxl_version_number 2014/6

loop_
_space_group_symop_operation_xyz
'x, y, z'
'-x, -y, -z'

loop_
_atom_site_label
_atom_site_type_symbol
_atom_site_fract_x
_atom_site_fract_y
_atom_site_fract_z
_atom_site_U_iso_or_equiv
_atom_site_adp_type
_atom_site_occupancy
_atom_site_site_symmetry_order
_atom_site_calc_flag
_atom_site_refinement_flags_posn
_atom_site_refinement_flags_adp
Co1 Co 0.30946(4) 0.20897(3) 0.72711(2) 0.01701(10) Uani 1 1 d . .
P2 P 0.17463(7) 0.32665(6) 0.63945(3) 0.01625(15) Uani 1 1 d . .
P1 P 0.39127(7) 0.31871(6) 0.84401(3) 0.01479(14) Uani 1 1 d . .
S1 S 0.61460(10) 0.11259(8) 0.57660(4) 0.0414(2) Uani 1 1 d . .
S2 S 0.05261(9) -0.14650(9) 0.82044(5) 0.0492(3) Uani 1 1 d . .
O1 O 0.35479(18) 0.51954(15) 0.74066(9) 0.0162(4) Uani 1 1 d . .
N2 N 0.4653(2) 0.1747(2) 0.68229(12) 0.0257(5) Uani 1 1 d . .
N1 N 0.1933(2) 0.0597(2) 0.75660(12) 0.0238(5) Uani 1 1 d . .
C16 C 0.4957(3) 0.2249(2) 0.90859(13) 0.0173(5) Uani 1 1 d . .
C8 C 0.3671(3) 0.5525(2) 0.66879(13) 0.0159(5) Uani 1 1 d . .
C40 C 0.5283(3) 0.1493(2) 0.63822(15) 0.0235(6) Uani 1 1 d . .
C13 C 0.2851(3) 0.4679(2) 0.61326(14) 0.0182(5) Uani 1 1 d . .
C4 C 0.5069(3) 0.4735(2) 0.85039(13) 0.0158(5) Uani 1 1 d . .
C34 C 0.0930(3) 0.2426(2) 0.55167(13) 0.0179(5) Uani 1 1 d . .
C21 C 0.5687(3) 0.1401(2) 0.87970(15) 0.0211(6) Uani 1 1 d . .
H21 H 0.5569 0.1275 0.8277 0.025 Uiso 1 1 calc R U
C9 C 0.4556(3) 0.6640(2) 0.65666(14) 0.0195(5) Uani 1 1 d . .
C28 C 0.0284(3) 0.3826(2) 0.67281(14) 0.0198(5) Uani 1 1 d . .
C1 C 0.6908(3) 0.7040(2) 0.84336(15) 0.0217(6) Uani 1 1 d . .
H1 H 0.7547 0.7817 0.8414 0.026 Uiso 1 1 calc R U
C10 C 0.4649(3) 0.6877(3) 0.58323(15) 0.0250(6) Uani 1 1 d . .
H10 H 0.5253 0.7622 0.5722 0.030 Uiso 1 1 calc R U
C22 C 0.2358(3) 0.3411(2) 0.88323(13) 0.0184(5) Uani 1 1 d . .
C5 C 0.4788(3) 0.5580(2) 0.79365(13) 0.0157(5) Uani 1 1 d . .
C3 C 0.6303(3) 0.5098(2) 0.90481(13) 0.0187(5) Uani 1 1 d . .
H3 H 0.6522 0.4557 0.9446 0.022 Uiso 1 1 calc R U
C12 C 0.2962(3) 0.4964(3) 0.54052(14) 0.0236(6) Uani 1 1 d . .
H12 H 0.2410 0.4415 0.5007 0.028 Uiso 1 1 calc R U
C2 C 0.7210(3) 0.6241(2) 0.90135(14) 0.0213(6) Uani 1 1 d . .
H2 H 0.8046 0.6480 0.9389 0.026 Uiso 1 1 calc R U
C14 C 0.5265(3) 0.7545(2) 0.72274(14) 0.0202(6) Uani 1 1 d . .
C23 C 0.1517(3) 0.2336(3) 0.90477(14) 0.0247(6) Uani 1 1 d . .
H23 H 0.1818 0.1529 0.9039 0.030 Uiso 1 1 calc R U
C39 C -0.0469(3) 0.2515(3) 0.51655(14) 0.0231(6) Uani 1 1 d . .
H39 H -0.1036 0.2990 0.5395 0.028 Uiso 1 1 calc R U
C11 C 0.3874(3) 0.6044(3) 0.52647(15) 0.0273(6) Uani 1 1 d . .
H11 H 0.3968 0.6215 0.4770 0.033 Uiso 1 1 calc R U
C41 C 0.1344(3) -0.0264(3) 0.78369(14) 0.0227(6) Uani 1 1 d . .
C6 C 0.5685(3) 0.6720(2) 0.78826(14) 0.0186(5) Uani 1 1 d . .
C17 C 0.5126(3) 0.2419(3) 0.98508(14) 0.0234(6) Uani 1 1 d . .
H17 H 0.4612 0.2981 1.0054 0.028 Uiso 1 1 calc R U
C27 C 0.1896(3) 0.4585(3) 0.88401(15) 0.0263(6) Uani 1 1 d . .
H27 H 0.2460 0.5323 0.8693 0.032 Uiso 1 1 calc R U
C24 C 0.0240(3) 0.2446(3) 0.92747(16) 0.0345(7) Uani 1 1 d . .
H24 H -0.0325 0.1717 0.9430 0.041 Uiso 1 1 calc R U
C35 C 0.1743(3) 0.1709(3) 0.51843(15) 0.0251(6) Uani 1 1 d . .
H35 H 0.2693 0.1631 0.5428 0.030 Uiso 1 1 calc R U
C33 C -0.0524(3) 0.3007(3) 0.71247(15) 0.0286(6) Uani 1 1 d . .
H33 H -0.0279 0.2191 0.7233 0.034 Uiso 1 1 calc R U
C26 C 0.0611(3) 0.4673(3) 0.90638(16) 0.0368(8) Uani 1 1 d . .
H26 H 0.0294 0.5474 0.9070 0.044 Uiso 1 1 calc R U
C25 C -0.0209(3) 0.3607(3) 0.92761(16) 0.0376(8) Uani 1 1 d . .
H25 H -0.1093 0.3674 0.9425 0.045 Uiso 1 1 calc R U
C20 C 0.6588(3) 0.0737(3) 0.92682(17) 0.0298(7) Uani 1 1 d . .
H20 H 0.7075 0.0145 0.9071 0.036 Uiso 1 1 calc R U
C18 C 0.6051(3) 0.1759(3) 1.03118(16) 0.0310(7) Uani 1 1 d . .
H18 H 0.6180 0.1880 1.0832 0.037 Uiso 1 1 calc R U
C15 C 0.6569(3) 0.8474(3) 0.70794(16) 0.0305(7) Uani 1 1 d . .
H15A H 0.7320 0.7997 0.6994 0.046 Uiso 1 1 calc R U
H15B H 0.6950 0.9066 0.7508 0.046 Uiso 1 1 calc R U
H15C H 0.6272 0.8955 0.6642 0.046 Uiso 1 1 calc R U
C37 C 0.1167(3) 0.1108(3) 0.44967(15) 0.0287(7) Uani 1 1 d . .
H37 H 0.1725 0.0625 0.4266 0.034 Uiso 1 1 calc R U
C7 C 0.4118(3) 0.8308(3) 0.74058(16) 0.0281(6) Uani 1 1 d . .
H7A H 0.3834 0.8843 0.6992 0.042 Uiso 1 1 calc R U
H7B H 0.4524 0.8849 0.7853 0.042 Uiso 1 1 calc R U
H7C H 0.3268 0.7715 0.7486 0.042 Uiso 1 1 calc R U
C36 C -0.0217(3) 0.1214(3) 0.41507(15) 0.0326(7) Uani 1 1 d . .
H36 H -0.0610 0.0802 0.3680 0.039 Uiso 1 1 calc R U
C38 C -0.1036(3) 0.1908(3) 0.44783(16) 0.0325(7) Uani 1 1 d . .
H38 H -0.1989 0.1973 0.4235 0.039 Uiso 1 1 calc R U
C32 C -0.1699(3) 0.3369(3) 0.73676(17) 0.0388(8) Uani 1 1 d . .
H32 H -0.2261 0.2800 0.7637 0.047 Uiso 1 1 calc R U
C19 C 0.6781(3) 0.0933(3) 1.00219(17) 0.0322(7) Uani 1 1 d . .
H19 H 0.7422 0.0495 1.0342 0.039 Uiso 1 1 calc R U
C29 C -0.0072(3) 0.5026(3) 0.65792(18) 0.0365(7) Uani 1 1 d . .
H29 H 0.0480 0.5599 0.6308 0.044 Uiso 1 1 calc R U
C31 C -0.2035(4) 0.4553(4) 0.7214(2) 0.0486(10) Uani 1 1 d . .
H31 H -0.2836 0.4802 0.7378 0.058 Uiso 1 1 calc R U
C30 C -0.1231(4) 0.5384(3) 0.6828(2) 0.0524(10) Uani 1 1 d . .
H30 H -0.1471 0.6206 0.6731 0.063 Uiso 1 1 calc R U

loop_
_atom_site_aniso_label
_atom_site_aniso_U_11
_atom_site_aniso_U_22
_atom_site_aniso_U_33
_atom_site_aniso_U_23
_atom_site_aniso_U_13
_atom_site_aniso_U_12
Co1 0.0190(2) 0.01497(19) 0.01753(18) -0.00002(13) 0.00333(15) 0.00459(13)
P2 0.0172(3) 0.0159(3) 0.0159(3) -0.0010(2) 0.0021(3) 0.0050(3)
P1 0.0155(3) 0.0143(3) 0.0149(3) 0.0003(2) 0.0025(3) 0.0040(2)
S1 0.0661(6) 0.0387(5) 0.0346(4) 0.0137(4) 0.0302(4) 0.0290(4)
S2 0.0337(5) 0.0539(6) 0.0497(5) 0.0261(4) 0.0005(4) -0.0150(4)
O1 0.0161(9) 0.0163(9) 0.0152(8) 0.0028(7) 0.0008(8) 0.0023(7)
N2 0.0257(13) 0.0288(13) 0.0251(12) 0.0012(10) 0.0068(11) 0.0102(10)
N1 0.0280(13) 0.0205(12) 0.0217(11) -0.0020(9) 0.0032(11) 0.0029(10)
C16 0.0168(13) 0.0153(13) 0.0194(12) 0.0038(10) 0.0029(11) 0.0019(10)
C8 0.0166(13) 0.0165(13) 0.0168(12) 0.0041(10) 0.0037(11) 0.0087(10)
C40 0.0271(15) 0.0182(14) 0.0257(14) 0.0052(11) 0.0026(13) 0.0081(11)
C13 0.0204(14) 0.0176(13) 0.0191(12) 0.0044(10) 0.0056(11) 0.0089(10)
C4 0.0155(13) 0.0141(12) 0.0198(12) -0.0012(10) 0.0057(11) 0.0058(9)
C34 0.0221(14) 0.0156(13) 0.0159(12) -0.0014(10) 0.0031(11) 0.0038(10)
C21 0.0218(14) 0.0150(13) 0.0268(14) 0.0025(10) 0.0052(12) 0.0036(10)
C9 0.0194(14) 0.0167(13) 0.0242(13) 0.0047(10) 0.0043(12) 0.0077(10)
C28 0.0162(13) 0.0252(14) 0.0181(12) -0.0071(10) 0.0019(11) 0.0055(10)
C1 0.0200(14) 0.0146(13) 0.0295(14) -0.0031(11) 0.0041(12) 0.0015(10)
C10 0.0275(16) 0.0195(14) 0.0307(15) 0.0089(11) 0.0102(13) 0.0060(11)
C22 0.0159(13) 0.0276(14) 0.0118(11) -0.0027(10) 0.0002(11) 0.0070(10)
C5 0.0126(12) 0.0177(13) 0.0175(12) -0.0025(10) 0.0025(11) 0.0056(10)
C3 0.0193(14) 0.0197(13) 0.0175(12) 0.0015(10) 0.0010(11) 0.0075(10)
C12 0.0290(16) 0.0232(15) 0.0209(13) 0.0022(11) 0.0052(12) 0.0107(12)
C2 0.0163(14) 0.0221(14) 0.0231(13) -0.0058(11) -0.0014(12) 0.0028(10)
C14 0.0202(14) 0.0133(13) 0.0265(14) 0.0036(10) 0.0027(12) 0.0035(10)
C23 0.0207(14) 0.0309(16) 0.0208(13) -0.0036(11) 0.0030(12) 0.0005(11)
C39 0.0244(15) 0.0247(15) 0.0209(13) -0.0032(11) 0.0017(12) 0.0101(11)
C11 0.0383(17) 0.0267(16) 0.0225(14) 0.0106(11) 0.0146(14) 0.0114(13)
C41 0.0209(14) 0.0262(15) 0.0187(13) -0.0004(11) -0.0017(12) 0.0039(11)
C6 0.0173(13) 0.0157(13) 0.0246(13) 0.0010(10) 0.0055(12) 0.0068(10)
C17 0.0260(15) 0.0228(14) 0.0202(13) 0.0026(11) 0.0029(12) 0.0026(11)
C27 0.0246(15) 0.0311(16) 0.0239(14) -0.0023(12) 0.0034(13) 0.0081(12)
C24 0.0202(15) 0.052(2) 0.0271(15) -0.0050(14) 0.0051(14) -0.0052(14)
C35 0.0244(15) 0.0268(15) 0.0250(14) -0.0007(11) 0.0052(13) 0.0069(11)
C33 0.0222(15) 0.0369(17) 0.0253(14) -0.0030(12) 0.0037(13) 0.0026(12)
C26 0.0322(18) 0.053(2) 0.0300(16) -0.0073(14) 0.0032(15) 0.0245(15)
C25 0.0177(15) 0.068(2) 0.0283(16) -0.0066(15) 0.0063(14) 0.0100(15)
C20 0.0249(16) 0.0191(15) 0.0446(18) 0.0050(13) 0.0027(15) 0.0059(11)
C18 0.0328(17) 0.0327(17) 0.0228(14) 0.0086(12) -0.0006(14) -0.0013(13)
C15 0.0284(16) 0.0229(15) 0.0380(17) 0.0116(12) 0.0043(14) -0.0006(12)
C37 0.0400(18) 0.0268(16) 0.0232(14) -0.0050(12) 0.0119(14) 0.0105(13)
C7 0.0314(17) 0.0195(14) 0.0326(15) -0.0022(12) 0.0000(14) 0.0098(12)
C36 0.0441(19) 0.0319(17) 0.0190(13) -0.0076(12) 0.0030(14) 0.0024(14)
C38 0.0286(17) 0.0398(18) 0.0258(15) -0.0031(13) -0.0054(14) 0.0088(13)
C32 0.0225(16) 0.062(2) 0.0310(17) -0.0079(15) 0.0065(15) 0.0026(15)
C19 0.0239(16) 0.0276(16) 0.0395(17) 0.0136(13) -0.0058(14) 0.0018(12)
C29 0.0351(18) 0.0298(17) 0.0494(19) 0.0000(14) 0.0143(16) 0.0131(13)
C31 0.0275(18) 0.066(3) 0.055(2) -0.0267(19) 0.0131(18) 0.0125(17)
C30 0.044(2) 0.040(2) 0.080(3) -0.0103(19) 0.017(2) 0.0222(17)

loop_
_atom_type_symbol
_atom_type_description
_atom_type_scat_dispersion_real
_atom_type_scat_dispersion_imag
_atom_type_scat_source
C C 0.0033 0.0016 'International Tables Vol C Tables 4.2.6.8 and 6.1.1.4'
H H 0.0000 0.0000 'International Tables Vol C Tables 4.2.6.8 and 6.1.1.4'
N N 0.0061 0.0033 'International Tables Vol C Tables 4.2.6.8 and 6.1.1.4'
O O 0.0106 0.0060 'International Tables Vol C Tables 4.2.6.8 and 6.1.1.4'
P P 0.1023 0.0942 'International Tables Vol C Tables 4.2.6.8 and 6.1.1.4'
S S 0.1246 0.1234 'International Tables Vol C Tables 4.2.6.8 and 6.1.1.4'
Co Co 0.3494 0.9721 'International Tables Vol C Tables 4.2.6.8 and 6.1.1.4'

loop_
_geom_angle_atom_site_label_1
_geom_angle_atom_site_label_2
_geom_angle_atom_site_label_3
_geom_angle
N2 Co1 N1 114.70(10)
N2 Co1 P2 104.80(7)
N1 Co1 P2 112.93(7)
N2 Co1 P1 112.69(7)
N1 Co1 P1 99.22(7)
P2 Co1 P1 112.82(3)
C28 P2 C34 105.76(12)
C28 P2 C13 105.86(12)
C34 P2 C13 103.46(11)
C28 P2 Co1 113.11(9)
C34 P2 Co1 115.37(8)
C13 P2 Co1 112.35(8)
C4 P1 C16 103.63(11)
C4 P1 C22 106.51(11)
C16 P1 C22 106.45(11)
C4 P1 Co1 119.35(8)
C16 P1 Co1 110.88(9)
C22 P1 Co1 109.20(8)
C5 O1 C8 114.71(19)
C40 N2 Co1 160.8(2)
C41 N1 Co1 170.9(2)
C21 C16 C17 119.7(2)
C21 C16 P1 117.67(19)
C17 C16 P1 122.5(2)
C13 C8 C9 124.4(2)
C13 C8 O1 115.4(2)
C9 C8 O1 120.2(2)
N2 C40 S1 179.3(3)
C8 C13 C12 117.2(2)
C8 C13 P2 118.31(18)
C12 C13 P2 124.5(2)
C3 C4 C5 117.2(2)
C3 C4 P1 124.08(18)
C5 C4 P1 118.42(19)
C39 C34 C35 119.8(2)
C39 C34 P2 121.35(19)
C35 C34 P2 118.9(2)
C20 C21 C16 119.9(3)
C20 C21 H21 120.1
C16 C21 H21 120.1
C8 C9 C10 116.4(2)
C8 C9 C14 118.2(2)
C10 C9 C14 125.2(2)
C33 C28 C29 119.4(3)
C33 C28 P2 118.1(2)
C29 C28 P2 122.5(2)
C6 C1 C2 120.9(2)
C6 C1 H1 119.5
C2 C1 H1 119.5
C11 C10 C9 120.9(3)
C11 C10 H10 119.5
C9 C10 H10 119.5
C27 C22 C23 119.5(2)
C27 C22 P1 122.0(2)
C23 C22 P1 118.1(2)
C6 C5 O1 120.6(2)
C6 C5 C4 123.5(2)
O1 C5 C4 115.8(2)
C2 C3 C4 120.5(2)
C2 C3 H3 119.7
C4 C3 H3 119.7
C11 C12 C13 120.0(3)
C11 C12 H12 120.0
C13 C12 H12 120.0
C3 C2 C1 120.5(2)
C3 C2 H2 119.8
C1 C2 H2 119.8
C9 C14 C15 112.6(2)
C9 C14 C6 107.0(2)
C15 C14 C6 111.6(2)
C9 C14 C7 107.9(2)
C15 C14 C7 109.3(2)
C6 C14 C7 108.3(2)
C24 C23 C22 119.9(3)
C24 C23 H23 120.1
C22 C23 H23 120.1
C38 C39 C34 119.8(3)
C38 C39 H39 120.1
C34 C39 H39 120.1
C10 C11 C12 120.9(2)
C10 C11 H11 119.5
C12 C11 H11 119.5
N1 C41 S2 179.4(3)
C5 C6 C1 117.3(2)
C5 C6 C14 118.2(2)
C1 C6 C14 124.4(2)
C18 C17 C16 119.4(3)
C18 C17 H17 120.3
C16 C17 H17 120.3
C26 C27 C22 119.7(3)
C26 C27 H27 120.1
C22 C27 H27 120.1
C25 C24 C23 120.1(3)
C25 C24 H24 119.9
C23 C24 H24 119.9
C37 C35 C34 120.0(3)
C37 C35 H35 120.0
C34 C35 H35 120.0
C28 C33 C32 120.5(3)
C28 C33 H33 119.7
C32 C33 H33 119.7
C25 C26 C27 120.3(3)
C25 C26 H26 119.9
C27 C26 H26 119.9
C24 C25 C26 120.5(3)
C24 C25 H25 119.8
C26 C25 H25 119.8
C19 C20 C21 120.2(3)
C19 C20 H20 119.9
C21 C20 H20 119.9
C19 C18 C17 120.5(3)
C19 C18 H18 119.7
C17 C18 H18 119.7
C14 C15 H15A 109.5
C14 C15 H15B 109.5
H15A C15 H15B 109.5
C14 C15 H15C 109.5
H15A C15 H15C 109.5
H15B C15 H15C 109.5
C36 C37 C35 119.7(3)
C36 C37 H37 120.2
C35 C37 H37 120.2
C14 C7 H7A 109.5
C14 C7 H7B 109.5
H7A C7 H7B 109.5
C14 C7 H7C 109.5
H7A C7 H7C 109.5
H7B C7 H7C 109.5
C38 C36 C37 120.8(3)
C38 C36 H36 119.6
C37 C36 H36 119.6
C36 C38 C39 120.0(3)
C36 C38 H38 120.0
C39 C38 H38 120.0
C31 C32 C33 119.3(3)
C31 C32 H32 120.4
C33 C32 H32 120.4
C18 C19 C20 120.2(3)
C18 C19 H19 119.9
C20 C19 H19 119.9
C30 C29 C28 119.8(3)
C30 C29 H29 120.1
C28 C29 H29 120.1
C32 C31 C30 120.9(3)
C32 C31 H31 119.5
C30 C31 H31 119.5
C31 C30 C29 120.1(3)
C31 C30 H30 120.0
C29 C30 H30 120.0

loop_
_geom_bond_atom_site_label_1
_geom_bond_atom_site_label_2
_geom_bond_distance
Co1 N2 1.919(2)
Co1 N1 1.930(2)
Co1 P2 2.3690(7)
Co1 P1 2.3755(7)
P2 C28 1.812(3)
P2 C34 1.816(2)
P2 C13 1.817(3)
P1 C4 1.817(2)
P1 C16 1.818(2)
P1 C22 1.821(3)
S1 C40 1.608(3)
S2 C41 1.611(3)
O1 C5 1.386(3)
O1 C8 1.396(3)
N2 C40 1.155(3)
N1 C41 1.164(3)
C16 C21 1.388(4)
C16 C17 1.397(3)
C8 C13 1.386(4)
C8 C9 1.388(3)
C13 C12 1.398(3)
C4 C3 1.393(3)
C4 C5 1.402(3)
C34 C39 1.389(4)
C34 C35 1.390(4)
C21 C20 1.386(4)
C21 H21 0.9500
C9 C10 1.397(3)
C9 C14 1.525(4)
C28 C33 1.378(4)
C28 C29 1.391(4)
C1 C6 1.388(4)
C1 C2 1.389(4)
C1 H1 0.9500
C10 C11 1.380(4)
C10 H10 0.9500
C22 C27 1.393(4)
C22 C23 1.394(4)
C5 C6 1.383(3)
C3 C2 1.384(4)
C3 H3 0.9500
C12 C11 1.384(4)
C12 H12 0.9500
C2 H2 0.9500
C14 C15 1.530(4)
C14 C6 1.531(3)
C14 C7 1.547(4)
C23 C24 1.387(4)
C23 H23 0.9500
C39 C38 1.388(4)
C39 H39 0.9500
C11 H11 0.9500
C17 C18 1.387(4)
C17 H17 0.9500
C27 C26 1.387(4)
C27 H27 0.9500
C24 C25 1.372(5)
C24 H24 0.9500
C35 C37 1.388(4)
C35 H35 0.9500
C33 C32 1.394(4)
C33 H33 0.9500
C26 C25 1.375(5)
C26 H26 0.9500
C25 H25 0.9500
C20 C19 1.377(4)
C20 H20 0.9500
C18 C19 1.372(4)
C18 H18 0.9500
C15 H15A 0.9800
C15 H15B 0.9800
C15 H15C 0.9800
C37 C36 1.379(4)
C37 H37 0.9500
C7 H7A 0.9800
C7 H7B 0.9800
C7 H7C 0.9800
C36 C38 1.374(4)
C36 H36 0.9500
C38 H38 0.9500
C32 C31 1.369(5)
C32 H32 0.9500
C19 H19 0.9500
C29 C30 1.384(4)
C29 H29 0.9500
C31 C30 1.371(5)
C31 H31 0.9500
C30 H30 0.9500
